data_2000797
loop_
_publ_author_name
'Furber, M.'
'Mander, L. N.'
'Patrick, G. L.'
'Willis, A. C.'

_publ_contact_author
;
Dr Anthony C.Willis
Research School of Chemistry
Australian National University
GPO Box 4
Canberra, A.C.T.
Australia    2601
;
_publ_section_title
;
 A 9,5-cyclogibberellin formed from a bromogibberellin-16-one
 derivative
;
_journal_issue 7
_journal_name_full 'Acta Crystallographica Section C'
_journal_page_first 1348
_journal_page_last 1350
_journal_paper_doi 10.1107/S0108270192003767
_journal_volume 48
_journal_year 1992
_chemical_formula_moiety 'C23 H24 O9'
_chemical_formula_sum 'C23 H24 O9'
_chemical_formula_weight 444.44
_chemical_name_systematic
;ent-3\a,11b-Diacetoxy-2\b-hydroxy-16-oxo-17,20-dinor-9\a,15\a-
 cyclogibberell-
1(10)-ene-7,19-dioic Acid 7-Methyl Ester 19,2-Lactone
;
_space_group_IT_number 19
_symmetry_cell_setting orthorhombic
_symmetry_space_group_name_Hall 'P 2ac 2ab'
_symmetry_space_group_name_H-M 'P 21 21 21'
_audit_creation_method from_xtal_archive_file_using_CIFIO
_cell_angle_alpha 90.00000
_cell_angle_beta 90.00000
_cell_angle_gamma 90.00000
_cell_formula_units_Z 4
_cell_length_a 7.8250(10)
_cell_length_b 14.2540(10)
_cell_length_c 18.910(2)
_cell_measurement_reflns_used 25
_cell_measurement_temperature 293
_cell_measurement_theta_max 20
_cell_measurement_theta_min 18
_cell_volume 2109.2(4)
_computing_cell_refinement 'Philips PW1100/20 software 1976'
_computing_data_collection 'Philips PW1100/20 software 1976'
_computing_data_reduction
;
pwredu (McLaughlin, 1983), xtal ADDREF SORTRF (Hall & Stewart, 1988, 1990)
;
_computing_molecular_graphics
;
xtal (Hall & Stewart, 1988, 1990)
;
_computing_publication_material
;
xtal BONDLA CIFIO (Hall & Stewart, 1988, 1990)
;
_computing_structure_refinement
;
xtal CRYLSQ (Hall & Stewart, 1988, 1990)
;
_computing_structure_solution
;
shelxs86 (Sheldrick, 1985)
;
_diffrn_ambient_temperature 293
_diffrn_measurement_device 'Philips PW1100/20'
_diffrn_measurement_method \q/2\q
_diffrn_radiation_monochromator graphite
_diffrn_radiation_source xray_tube
_diffrn_radiation_type 'MoK\a radiation'
_diffrn_radiation_wavelength .71069
_diffrn_reflns_av_sigmaI/netI .015
_diffrn_reflns_limit_h_max 8
_diffrn_reflns_limit_h_min 0
_diffrn_reflns_limit_k_max 16
_diffrn_reflns_limit_k_min 0
_diffrn_reflns_limit_l_max 21
_diffrn_reflns_limit_l_min 0
_diffrn_reflns_number 1923
_diffrn_reflns_reduction_process perpendicular_monochr_Lp
_diffrn_reflns_theta_max 24.05
_diffrn_reflns_theta_min 2.58
_diffrn_standards_decay_% 0
_diffrn_standards_interval_time 90
_diffrn_standards_number 3
_exptl_absorpt_correction_type none
_exptl_crystal_colour Colourless
_exptl_crystal_density_diffrn 1.400
_exptl_crystal_F_000 935.9
_exptl_crystal_size_max 0.28
_exptl_crystal_size_mid 0.25
_exptl_crystal_size_min 0.20
_refine_diff_density_max .212
_refine_diff_density_min -.179
_refine_ls_abs_structure_details
;The absolute configuration was assigned to conform with the known chirality
 of
the compound's precursors.
;
_refine_ls_extinction_method none
_refine_ls_goodness_of_fit_all 1.352
_refine_ls_goodness_of_fit_obs 1.419
_refine_ls_hydrogen_treatment
;
H atoms at calculated positions, disordered on C34 and C114 (see below)
;
_refine_ls_matrix_type full
_refine_ls_number_constraints 0
_refine_ls_number_parameters 296
_refine_ls_number_reflns 1386
_refine_ls_number_restraints 0
_refine_ls_R_factor_all .059
_refine_ls_R_factor_obs .040
_refine_ls_shift/esd_max .003
_refine_ls_shift/esd_mean .001
_refine_ls_structure_factor_coef F
_refine_ls_weighting_details w=1/[\s^2^(F)+0.0006F^2^]
_refine_ls_weighting_scheme calc
_refine_ls_wR_factor_all .056
_refine_ls_wR_factor_obs .048
_reflns_number_observed 1386
_reflns_number_total 1923
_reflns_observed_criterion 'refl observed if Inet > 3.00\s(Inet)'
_cod_data_source_file hl1000.cif
_cod_data_source_block GP1
_cod_depositor_comments
;
The following automatic conversions were performed:

'_refine_ls_weighting_scheme' value 'calc w=1/[\s^2^(F)+0.0006F^2^]'
was changed to 'calc'. New tag '_refine_ls_weighting_details' was
created. The value of the new tag was set to
'w=1/[\s^2^(F)+0.0006F^2^]'.

Automatic conversion script
Id: cif_fix_values 3143 2015-03-26 13:38:13Z robertas 
;
_cod_original_sg_symbol_Hall P_2ac_2ab
_cod_database_code 2000797

loop_
_symmetry_equiv_pos_as_xyz
+x,+y,+z
1/2-x,-y,1/2+z
1/2+x,1/2-y,-z
-x,1/2+y,1/2-z

loop_
_atom_site_aniso_label
_atom_site_aniso_U_11
_atom_site_aniso_U_22
_atom_site_aniso_U_33
_atom_site_aniso_U_12
_atom_site_aniso_U_13
_atom_site_aniso_U_23
C1 .041(3) .043(3) .051(3) -.002(3) -.004(2) -.005(2)
C2 .049(3) .045(3) .062(3) .002(3) -.017(3) -.006(3)
C3 .065(4) .030(3) .048(3) -.001(3) -.015(3) -.006(2)
C4 .060(3) .037(2) .036(3) .009(3) -.004(2) -.005(2)
C5 .041(3) .027(2) .040(2) .004(2) -.009(2) -.001(2)
C6 .045(3) .031(2) .034(3) .008(2) -.003(2) -.001(2)
C7 .032(3) .064(3) .035(3) .001(3) .002(2) -.007(3)
C8 .043(3) .031(2) .035(2) -.002(2) -.002(2) -.002(2)
C9 .038(2) .034(2) .035(2) .001(2) .000(2) .000(2)
C10 .043(3) .028(2) .045(3) .010(2) -.004(2) -.001(2)
C11 .041(3) .040(3) .044(3) .005(2) .007(2) -.005(2)
C12 .063(3) .047(3) .044(3) -.001(3) .004(3) .000(2)
C13 .062(3) .051(3) .031(2) -.002(3) -.006(3) -.005(2)
C14 .048(3) .043(3) .040(3) .003(2) -.007(2) .000(2)
C15 .052(3) .034(2) .033(2) .003(2) -.001(2) -.001(2)
C16 .048(3) .041(3) .049(3) -.008(2) .011(3) -.004(2)
C18 .069(3) .061(3) .050(3) .003(3) .003(3) -.008(3)
C19 .067(4) .035(3) .049(3) .008(3) -.011(3) -.014(2)
O21 .072(3) .035(2) .069(2) -.007(2) -.017(2) -.003(2)
O31 .064(2) .038(2) .057(2) .005(2) -.028(2) -.001(2)
C32 .048(3) .055(3) .044(3) .008(3) -.008(3) .001(3)
O33 .058(2) .068(2) .077(2) .004(2) -.027(2) -.014(2)
C34 .085(4) .038(3) .080(4) .010(3) -.021(4) .001(3)
O71 .105(6) .130(10) .053(3) -.060(6) -.029(3) .052(4)
O72 .083(3) .107(3) .056(2) -.052(3) .012(2) -.012(2)
C73 .076(4) .079(4) .087(4) -.035(4) .019(4) -.026(3)
O111 .052(2) .035(2) .050(2) .000(2) .011(2) .000(2)
C112 .054(3) .047(3) .056(3) -.015(3) -.004(3) -.007(3)
O113 .050(2) .065(2) .121(3) -.010(2) .020(3) -.018(2)
C114 .082(4) .053(3) .081(4) -.014(3) .006(4) -.019(3)
O161 .091(3) .037(2) .066(2) -.004(2) .003(2) -.018(2)
O191 .082(3) .040(2) .087(3) .016(2) -.015(3) -.009(2)

loop_
_atom_site_label
_atom_site_fract_x
_atom_site_fract_y
_atom_site_fract_z
_atom_site_U_iso_or_equiv
_atom_site_thermal_displace_type
_atom_site_calc_flag
_atom_site_calc_attached_atom
_atom_site_occupancy
C1 .7426(6) .4592(3) .7173(3) .045(3) Uani ? ? 1.00000
C2 .7551(7) .4957(4) .7910(3) .052(3) Uani ? ? 1.00000
C3 .6475(7) .4415(3) .8435(3) .048(3) Uani ? ? 1.00000
C4 .4669(7) .4630(3) .8143(2) .045(3) Uani ? ? 1.00000
C5 .4495(5) .4028(3) .7461(2) .036(2) Uani ? ? 1.00000
C6 .2874(6) .4134(3) .6996(2) .037(3) Uani ? ? 1.00000
C7 .1510(6) .3429(4) .7196(2) .044(3) Uani ? ? 1.00000
C8 .3513(6) .3972(3) .6244(2) .036(2) Uani ? ? 1.00000
C9 .5434(6) .4008(3) .6223(2) .035(2) Uani ? ? 1.00000
C10 .5981(6) .4205(3) .6959(2) .039(3) Uani ? ? 1.00000
C11 .6285(6) .4480(3) .5609(2) .042(3) Uani ? ? 1.00000
C12 .5438(7) .4244(3) .4895(2) .051(3) Uani ? ? 1.00000
C13 .3732(7) .3742(3) .5011(2) .048(3) Uani ? ? 1.00000
C14 .2633(6) .4251(3) .5563(2) .043(3) Uani ? ? 1.00000
C15 .4531(6) .3072(3) .6115(2) .040(2) Uani ? ? 1.00000
C16 .4184(6) .2830(3) .5368(2) .046(3) Uani ? ? 1.00000
C18 .3270(7) .4524(4) .8675(3) .060(3) Uani ? ? 1.00000
C19 .4942(7) .5654(3) .7951(3) .050(3) Uani ? ? 1.00000
O21 .6633(5) .5868(2) .7916(2) .059(2) Uani ? ? 1.00000
O31 .6752(5) .3418(2) .8433(2) .053(2) Uani ? ? 1.00000
C32 .8046(7) .3089(4) .8823(2) .049(3) Uani ? ? 1.00000
O33 .9018(5) .3573(3) .9138(2) .068(2) Uani ? ? 1.00000
C34 .8058(8) .2033(4) .8803(3) .068(4) Uani ? ? 1.00000
O71 .1370(10) .3018(9) .7751(3) .097(6) Uani ? ? .78(2)
O71B .074(3) .364(2) .7720(10) .066(9) Uiso ? ? .22(2)
O72 .0584(6) .3157(3) .6667(2) .082(3) Uani ? ? 1.00000
C73 -.0690(8) .2448(4) .6789(3) .080(4) Uani ? ? 1.00000
O111 .6122(4) .5479(2) .5748(2) .046(2) Uani ? ? 1.00000
C112 .7478(7) .6028(4) .5592(3) .052(3) Uani ? ? 1.00000
O113 .8759(5) .5743(3) .5329(2) .078(3) Uani ? ? 1.00000
C114 .7106(8) .7021(4) .5782(3) .072(4) Uani ? ? 1.00000
O161 .4204(5) .2059(2) .5110(2) .064(2) Uani ? ? 1.00000
O191 .3877(5) .6248(2) .7850(2) .070(2) Uani ? ? 1.00000
H1 .83732 .46393 .68608 .043(4) Uiso ? ? 1.00000
H2 .87030 .50173 .80619 .043(4) Uiso ? ? 1.00000
H3 .66051 .46635 .88977 .043(4) Uiso ? ? 1.00000
H5 .45566 .33883 .76014 .043(4) Uiso ? ? 1.00000
H6 .24346 .47527 .70387 .043(4) Uiso ? ? 1.00000
H11 .74597 .43113 .55953 .043(4) Uiso ? ? 1.00000
H12A .52451 .48078 .46401 .043(4) Uiso ? ? 1.00000
H12B .61781 .38476 .46310 .043(4) Uiso ? ? 1.00000
H13 .31326 .36451 .45801 .043(4) Uiso ? ? 1.00000
H14A .14824 .40390 .55508 .043(4) Uiso ? ? 1.00000
H14B .26593 .49115 .54937 .043(4) Uiso ? ? 1.00000
H15 .45863 .25970 .64659 .043(4) Uiso ? ? 1.00000
H18A .35648 .48639 .90895 .096(7) Uiso ? ? 1.00000
H18B .22410 .47697 .84829 .096(7) Uiso ? ? 1.00000
H18C .31002 .38837 .87948 .096(7) Uiso ? ? 1.00000
H73A -.01113 .19077 .69661 .096(7) Uiso ? ? 1.00000
H73B -.14453 .26784 .71416 .096(7) Uiso ? ? 1.00000
H73C -.13694 .22461 .64019 .096(7) Uiso ? ? 1.00000
H34A .70101 .18027 .89858 .096(7) Uiso ? ? .50000
H34B .81922 .18297 .83275 .096(7) Uiso ? ? .50000
H34C .89782 .18004 .90797 .096(7) Uiso ? ? .50000
H34D .91569 .18695 .86273 .096(7) Uiso ? ? .50000
H34E .79640 .18426 .92822 .096(7) Uiso ? ? .50000
H34F .72808 .16466 .85507 .096(7) Uiso ? ? .50000
H114A .61375 .72301 .55227 .096(7) Uiso ? ? .50000
H114B .68724 .70601 .62738 .096(7) Uiso ? ? .50000
H114C .80591 .74057 .56714 .096(7) Uiso ? ? .50000
H114D .79919 .71974 .60978 .096(7) Uiso ? ? .50000
H114E .72189 .73611 .53525 .096(7) Uiso ? ? .50000
H114F .60831 .72479 .59916 .096(7) Uiso ? ? .50000

loop_
_atom_type_symbol
_atom_type_description
_atom_type_scat_dispersion_real
_atom_type_scat_dispersion_imag
_atom_type_scat_source
O ? .008 .006 International_Tables_Vol_IV_Table_2.2B
C ? .002 .002 International_Tables_Vol_IV_Table_2.2B
H ? 0 0 International_Tables_Vol_IV_Table_2.2B

loop_
_geom_angle_atom_site_label_1
_geom_angle_atom_site_label_2
_geom_angle_atom_site_label_3
_geom_angle_site_symmetry_1
_geom_angle_site_symmetry_2
_geom_angle_site_symmetry_3
_geom_angle
_geom_angle_publ_flag
C2 C1 C10 . . . 119.3(4) yes
C2 C1 H1 . . . 120.4 ?
C10 C1 H1 . . . 120.4 ?
C1 C2 C3 . . . 113.4(4) yes
C1 C2 O21 . . . 106.2(4) yes
C1 C2 H2 . . . 112.1 ?
C3 C2 O21 . . . 99.9(4) yes
C3 C2 H2 . . . 112.1 ?
O21 C2 H2 . . . 112.3 ?
C2 C3 C4 . . . 100.0(4) yes
C2 C3 O31 . . . 114.8(4) yes
C2 C3 H3 . . . 110.7 ?
C4 C3 O31 . . . 109.4(4) yes
C4 C3 H3 . . . 110.7 ?
O31 C3 H3 . . . 110.8 ?
C3 C4 C5 . . . 105.5(4) yes
C3 C4 C18 . . . 114.1(4) yes
C3 C4 C19 . . . 98.4(4) yes
C5 C4 C18 . . . 116.0(4) yes
C5 C4 C19 . . . 110.2(4) yes
C18 C4 C19 . . . 111.1(4) yes
C4 C5 C6 . . . 119.2(4) yes
C4 C5 C10 . . . 111.0(4) yes
C4 C5 H5 . . . 107.1 ?
C6 C5 C10 . . . 104.8(3) yes
C6 C5 H5 . . . 107.0 ?
C10 C5 H5 . . . 107.1 ?
C5 C6 C7 . . . 111.8(4) yes
C5 C6 C8 . . . 104.2(3) yes
C5 C6 H6 . . . 109.8 ?
C7 C6 C8 . . . 111.3(4) yes
C7 C6 H6 . . . 109.9 ?
C8 C6 H6 . . . 109.8 ?
C6 C7 O71 . . . 126.9(6) yes
C6 C7 O71B . . . 113.0(10) ?
C6 C7 O72 . . . 113.7(4) yes
O71 C7 O71B . . . 50.0(10) ?
O71 C7 O72 . . . 118.5(7) yes
O71B C7 O72 . . . 116.0(10) ?
C6 C8 C9 . . . 110.3(4) yes
C6 C8 C14 . . . 127.2(4) yes
C6 C8 C15 . . . 116.6(3) yes
C9 C8 C14 . . . 115.0(4) yes
C9 C8 C15 . . . 60.3(3) yes
C14 C8 C15 . . . 108.7(3) yes
C8 C9 C10 . . . 105.7(4) yes
C8 C9 C11 . . . 118.6(4) yes
C8 C9 C15 . . . 60.7(3) yes
C10 C9 C11 . . . 121.0(4) yes
C10 C9 C15 . . . 115.2(3) yes
C11 C9 C15 . . . 119.6(4) yes
C1 C10 C5 . . . 122.1(4) yes
C1 C10 C9 . . . 127.8(4) yes
C5 C10 C9 . . . 109.5(4) yes
C9 C11 C12 . . . 113.0(4) yes
C9 C11 O111 . . . 105.1(3) yes
C9 C11 H11 . . . 109.7 ?
C12 C11 O111 . . . 109.6(4) yes
C12 C11 H11 . . . 109.7 ?
O111 C11 H11 . . . 109.7 ?
C11 C12 C13 . . . 110.5(4) yes
C11 C12 H12A . . . 109.1 ?
C11 C12 H12B . . . 109.1 ?
C13 C12 H12A . . . 109.3 ?
C13 C12 H12B . . . 109.2 ?
H12A C12 H12B . . . 109.5 ?
C12 C13 C14 . . . 111.4(4) yes
C12 C13 C16 . . . 105.3(4) yes
C12 C13 H13 . . . 112.0 ?
C14 C13 C16 . . . 103.7(4) yes
C14 C13 H13 . . . 112.0 ?
C16 C13 H13 . . . 112.0 ?
C8 C14 C13 . . . 101.4(4) yes
C8 C14 H14A . . . 111.6 ?
C8 C14 H14B . . . 111.6 ?
C13 C14 H14A . . . 111.3 ?
C13 C14 H14B . . . 111.3 ?
H14A C14 H14B . . . 109.5 ?
C8 C15 C9 . . . 59.0(3) yes
C8 C15 C16 . . . 104.7(4) yes
C8 C15 H15 . . . 120.6 ?
C9 C15 C16 . . . 114.7(4) yes
C9 C15 H15 . . . 120.6 ?
C16 C15 H15 . . . 120.7 ?
C13 C16 C15 . . . 105.6(4) yes
C13 C16 O161 . . . 127.6(4) yes
C15 C16 O161 . . . 126.7(4) yes
C4 C18 H18A . . . 109.1 ?
C4 C18 H18B . . . 109.0 ?
C4 C18 H18C . . . 111.1 ?
H18A C18 H18B . . . 109.5 ?
H18A C18 H18C . . . 109.2 ?
H18B C18 H18C . . . 109.1 ?
C4 C19 O21 . . . 111.3(4) yes
C4 C19 O191 . . . 128.1(5) yes
O21 C19 O191 . . . 120.6(4) yes
C2 O21 C19 . . . 106.0(3) yes
C3 O31 C32 . . . 117.3(4) yes
O31 C32 O33 . . . 123.9(5) yes
O31 C32 C34 . . . 110.0(4) yes
O33 C32 C34 . . . 126.1(5) yes
C32 C34 H34A . . . 109.4 ?
C32 C34 H34B . . . 109.3 ?
C32 C34 H34C . . . 109.9 ?
C32 C34 H34D . . . 105.1 ?
C32 C34 H34E . . . 105.2 ?
C32 C34 H34F . . . 126.1 ?
H34A C34 H34B . . . 109.5 ?
H34A C34 H34C . . . 109.4 ?
H34B C34 H34C . . . 109.3 ?
H34D C34 H34E . . . 109.5 ?
H34D C34 H34F . . . 105.2 ?
H34E C34 H34F . . . 105.3 ?
C7 O72 C73 . . . 118.3(4) yes
O72 C73 H73A . . . 107.1 ?
O72 C73 H73B . . . 107.5 ?
O72 C73 H73C . . . 118.5 ?
H73A C73 H73B . . . 109.2 ?
H73A C73 H73C . . . 107.0 ?
H73B C73 H73C . . . 107.3 ?
C11 O111 C112 . . . 117.3(4) yes
O111 C112 O113 . . . 123.8(5) yes
O111 C112 C114 . . . 110.1(5) yes
O113 C112 C114 . . . 126.1(5) yes
C112 C114 H114A . . . 109.3 ?
C112 C114 H114B . . . 109.2 ?
C112 C114 H114C . . . 110.0 ?
C112 C114 H114D . . . 105.1 ?
C112 C114 H114E . . . 105.2 ?
C112 C114 H114F . . . 126.1 ?
H114A C114 H114B . . . 109.4 ?
H114A C114 H114C . . . 109.4 ?
H114B C114 H114C . . . 109.4 ?
H114D C114 H114E . . . 109.6 ?
H114D C114 H114F . . . 105.2 ?
H114E C114 H114F . . . 105.2 ?

loop_
_geom_bond_atom_site_label_1
_geom_bond_atom_site_label_2
_geom_bond_site_symmetry_1
_geom_bond_site_symmetry_2
_geom_bond_distance
_geom_bond_publ_flag
C1 C2 . . 1.491(7) yes
C1 C10 . . 1.322(7) yes
C1 H1 . . .951 ?
C2 C3 . . 1.513(7) yes
C2 O21 . . 1.484(6) yes
C2 H2 . . .950 ?
C3 C4 . . 1.548(7) yes
C3 O31 . . 1.438(5) yes
C3 H3 . . .950 ?
C4 C5 . . 1.554(6) yes
C4 C18 . . 1.495(7) yes
C4 C19 . . 1.520(6) yes
C5 C6 . . 1.551(6) yes
C5 C10 . . 1.522(6) yes
C5 H5 . . .950 ?
C6 C7 . . 1.514(7) yes
C6 C8 . . 1.526(6) yes
C6 H6 . . .950 ?
C7 O71 . . 1.207(9) yes
C7 O71B . . 1.20(2) yes
C7 O72 . . 1.293(6) yes
C8 C9 . . 1.505(6) yes
C8 C14 . . 1.515(6) yes
C8 C15 . . 1.530(6) yes
C9 C10 . . 1.483(6) yes
C9 C11 . . 1.498(6) yes
C9 C15 . . 1.524(6) yes
C11 C12 . . 1.542(7) yes
C11 O111 . . 1.455(5) yes
C11 H11 . . .951 ?
C12 C13 . . 1.531(7) yes
C12 H12A . . .949 ?
C12 H12B . . .950 ?
C13 C14 . . 1.535(7) yes
C13 C16 . . 1.507(7) yes
C13 H13 . . .950 ?
C14 H14A . . .950 ?
C14 H14B . . .950 ?
C15 C16 . . 1.479(6) yes
C15 H15 . . .949 ?
C16 O161 . . 1.202(6) yes
C18 H18A . . .949 ?
C18 H18B . . .950 ?
C18 H18C . . .950 ?
C19 O21 . . 1.359(7) yes
C19 O191 . . 1.203(6) yes
O31 C32 . . 1.338(6) yes
C32 O33 . . 1.186(6) yes
C32 C34 . . 1.505(7) yes
C34 H34A . . .949 ?
C34 H34B . . .950 ?
C34 H34C . . .950 ?
C34 H34D . . .951 ?
C34 H34E . . .949 ?
C34 H34F . . .950 ?
O71 O71B . . 1.01(3) ?
O72 C73 . . 1.439(8) yes
C73 H73A . . .953 ?
C73 H73B . . .949 ?
C73 H73C . . .950 ?
O111 C112 . . 1.351(6) yes
C112 O113 . . 1.190(7) yes
C112 C114 . . 1.489(8) yes
C114 H114A . . .950 ?
C114 H114B . . .950 ?
C114 H114C . . .949 ?
C114 H114D . . .949 ?
C114 H114E . . .950 ?
C114 H114F . . .950 ?

loop_
_geom_contact_atom_site_label_1
_geom_contact_atom_site_label_2
_geom_contact_distance
_geom_contact_site_symmetry_1
_geom_contact_site_symmetry_2
_geom_contact_publ_flag
? ? ? ? ? ?

loop_
_geom_torsion_atom_site_label_1
_geom_torsion_atom_site_label_2
_geom_torsion_atom_site_label_3
_geom_torsion_atom_site_label_4
_geom_torsion_site_symmetry_1
_geom_torsion_site_symmetry_2
_geom_torsion_site_symmetry_3
_geom_torsion_site_symmetry_4
_geom_torsion
_geom_torsion_publ_flag
C10 C1 C2 C3 . . . . 31.4(6) ?
C10 C1 C2 O21 . . . . -77.4(5) ?
C10 C1 C2 H2 . . . . 159.7 ?
H1 C1 C2 C3 . . . . -148.7 ?
H1 C1 C2 O21 . . . . 102.5 ?
H1 C1 C2 H2 . . . . -20.5 ?
C2 C1 C10 C5 . . . . -6.3(7) ?
C2 C1 C10 C9 . . . . 164.1(4) ?
H1 C1 C10 C5 . . . . 173.8 ?
H1 C1 C10 C9 . . . . -15.8 ?
C1 C2 C3 C4 . . . . -64.1(5) ?
C1 C2 C3 O31 . . . . 52.8(6) ?
C1 C2 C3 H3 . . . . 179.1 ?
O21 C2 C3 C4 . . . . 48.5(4) ?
O21 C2 C3 O31 . . . . 165.4(4) ?
O21 C2 C3 H3 . . . . -68.2 ?
H2 C2 C3 C4 . . . . 167.6 ?
H2 C2 C3 O31 . . . . -75.5 ?
H2 C2 C3 H3 . . . . 50.8 ?
C1 C2 O21 C19 . . . . 79.1(5) ?
C3 C2 O21 C19 . . . . -39.0(5) ?
H2 C2 O21 C19 . . . . -158.0 ?
C2 C3 C4 C5 . . . . 74.2(4) ?
C2 C3 C4 C18 . . . . -157.3(4) ?
C2 C3 C4 C19 . . . . -39.6(4) ?
O31 C3 C4 C5 . . . . -46.7(5) ?
O31 C3 C4 C18 . . . . 81.8(5) ?
O31 C3 C4 C19 . . . . -160.5(4) ?
H3 C3 C4 C5 . . . . -169.0 ?
H3 C3 C4 C18 . . . . -40.5 ?
H3 C3 C4 C19 . . . . 77.2 ?
C2 C3 O31 C32 . . . . 84.8(5) ?
C4 C3 O31 C32 . . . . -163.8(4) ?
H3 C3 O31 C32 . . . . -41.5 ?
C3 C4 C5 C6 . . . . -175.1(4) ?
C3 C4 C5 C10 . . . . -53.3(4) ?
C3 C4 C5 H5 . . . . 63.3 ?
C18 C4 C5 C6 . . . . 57.5(5) ?
C18 C4 C5 C10 . . . . 179.4(4) ?
C18 C4 C5 H5 . . . . -64.0 ?
C19 C4 C5 C6 . . . . -69.8(5) ?
C19 C4 C5 C10 . . . . 52.0(5) ?
C19 C4 C5 H5 . . . . 168.6 ?
C3 C4 C18 H18A . . . . 50.5 ?
C3 C4 C18 H18B . . . . 170.0 ?
C3 C4 C18 H18C . . . . -69.9 ?
C5 C4 C18 H18A . . . . 173.4 ?
C5 C4 C18 H18B . . . . -67.1 ?
C5 C4 C18 H18C . . . . 53.1 ?
C19 C4 C18 H18A . . . . -59.7 ?
C19 C4 C18 H18B . . . . 59.8 ?
C19 C4 C18 H18C . . . . 180.0 ?
C3 C4 C19 O21 . . . . 17.1(5) ?
C3 C4 C19 O191 . . . . -161.2(5) ?
C5 C4 C19 O21 . . . . -92.8(5) ?
C5 C4 C19 O191 . . . . 88.8(6) ?
C18 C4 C19 O21 . . . . 137.1(4) ?
C18 C4 C19 O191 . . . . -41.2(7) ?
C4 C5 C6 C7 . . . . -92.9(5) ?
C4 C5 C6 C8 . . . . 146.8(4) ?
C4 C5 C6 H6 . . . . 29.3 ?
C10 C5 C6 C7 . . . . 142.2(4) ?
C10 C5 C6 C8 . . . . 21.9(4) ?
C10 C5 C6 H6 . . . . -95.6 ?
H5 C5 C6 C7 . . . . 28.6 ?
H5 C5 C6 C8 . . . . -91.6 ?
H5 C5 C6 H6 . . . . 150.9 ?
C4 C5 C10 C1 . . . . 18.4(6) ?
C4 C5 C10 C9 . . . . -153.6(4) ?
C6 C5 C10 C1 . . . . 148.3(4) ?
C6 C5 C10 C9 . . . . -23.7(4) ?
H5 C5 C10 C1 . . . . -98.3 ?
H5 C5 C10 C9 . . . . 89.8 ?
C5 C6 C7 O71 . . . . 21.4(9) ?
C5 C6 C7 O71B . . . . 78.0(10) ?
C5 C6 C7 O72 . . . . -147.6(4) ?
C8 C6 C7 O71 . . . . 137.4(8) ?
C8 C6 C7 O71B . . . . -166.0(10) ?
C8 C6 C7 O72 . . . . -31.6(6) ?
H6 C6 C7 O71 . . . . -100.8 ?
H6 C6 C7 O71B . . . . -45 ?
H6 C6 C7 O72 . . . . 90.2 ?
C5 C6 C8 C9 . . . . -13.5(4) ?
C5 C6 C8 C14 . . . . -161.3(4) ?
C5 C6 C8 C15 . . . . 52.6(5) ?
C7 C6 C8 C9 . . . . -134.0(4) ?
C7 C6 C8 C14 . . . . 78.1(5) ?
C7 C6 C8 C15 . . . . -68.0(5) ?
H6 C6 C8 C9 . . . . 104.1 ?
H6 C6 C8 C14 . . . . -43.8 ?
H6 C6 C8 C15 . . . . 170.1 ?
C6 C7 O72 C73 . . . . 176.6(4) ?
O71 C7 O72 C73 . . . . 6.6(9) ?
O71B C7 O72 C73 . . . . -50(2) ?
C6 C8 C9 C10 . . . . -.7(4) ?
C6 C8 C9 C11 . . . . -140.4(4) ?
C6 C8 C9 C15 . . . . 109.8(4) ?
C14 C8 C9 C10 . . . . 151.4(4) ?
C14 C8 C9 C11 . . . . 11.7(5) ?
C14 C8 C9 C15 . . . . -98.2(4) ?
C15 C8 C9 C10 . . . . -110.5(4) ?
C15 C8 C9 C11 . . . . 109.9(4) ?
C15 C8 C9 C15 . . . . .0(2) ?
C6 C8 C14 C13 . . . . -170.1(4) ?
C6 C8 C14 H14A . . . . -51.4 ?
C6 C8 C14 H14B . . . . 71.4 ?
C9 C8 C14 C13 . . . . 43.4(5) ?
C9 C8 C14 H14A . . . . 162.0 ?
C9 C8 C14 H14B . . . . -75.2 ?
C15 C8 C14 C13 . . . . -21.8(5) ?
C15 C8 C14 H14A . . . . 96.8 ?
C15 C8 C14 H14B . . . . -140.4 ?
C6 C8 C15 C9 . . . . -99.3(4) ?
C6 C8 C15 C16 . . . . 150.4(4) ?
C6 C8 C15 H15 . . . . 10.3 ?
C9 C8 C15 C9 . . . . .0(3) ?
C9 C8 C15 C16 . . . . -110.3(4) ?
C9 C8 C15 H15 . . . . 109.5 ?
C14 C8 C15 C9 . . . . 108.7(4) ?
C14 C8 C15 C16 . . . . -1.6(5) ?
C14 C8 C15 H15 . . . . -141.7 ?
C8 C9 C10 C1 . . . . -156.0(5) ?
C8 C9 C10 C5 . . . . 15.3(4) ?
C11 C9 C10 C1 . . . . -17.5(7) ?
C11 C9 C10 C5 . . . . 153.8(4) ?
C15 C9 C10 C1 . . . . 139.4(5) ?
C15 C9 C10 C5 . . . . -49.2(5) ?
C8 C9 C11 C12 . . . . -41.9(5) ?
C8 C9 C11 O111 . . . . 77.5(4) ?
C8 C9 C11 H11 . . . . -164.7 ?
C10 C9 C11 C12 . . . . -175.3(4) ?
C10 C9 C11 O111 . . . . -55.9(5) ?
C10 C9 C11 H11 . . . . 62.0 ?
C15 C9 C11 C12 . . . . 28.7(6) ?
C15 C9 C11 O111 . . . . 148.1(4) ?
C15 C9 C11 H11 . . . . -94.0 ?
C8 C9 C15 C8 . . . . .0(3) ?
C8 C9 C15 C16 . . . . 92.8(4) ?
C8 C9 C15 H15 . . . . -109.6 ?
C10 C9 C15 C8 . . . . 94.5(4) ?
C10 C9 C15 C16 . . . . -172.8(4) ?
C10 C9 C15 H15 . . . . -15.1 ?
C11 C9 C15 C8 . . . . -108.2(4) ?
C11 C9 C15 C16 . . . . -15.5(6) ?
C11 C9 C15 H15 . . . . 142.2 ?
C9 C11 C12 C13 . . . . 11.2(5) ?
C9 C11 C12 H12A . . . . 131.4 ?
C9 C11 C12 H12B . . . . -109.0 ?
O111 C11 C12 C13 . . . . -105.7(4) ?
O111 C11 C12 H12A . . . . 14.5 ?
O111 C11 C12 H12B . . . . 134.2 ?
H11 C11 C12 C13 . . . . 133.9 ?
H11 C11 C12 H12A . . . . -105.9 ?
H11 C11 C12 H12B . . . . 13.8 ?
C9 C11 O111 C112 . . . . 140.2(4) ?
C12 C11 O111 C112 . . . . -98.2(5) ?
H11 C11 O111 C112 . . . . 22.3 ?
C11 C12 C13 C14 . . . . 47.8(5) ?
C11 C12 C13 C16 . . . . -63.9(5) ?
C11 C12 C13 H13 . . . . 174.1 ?
H12A C12 C13 C14 . . . . -72.4 ?
H12A C12 C13 C16 . . . . 175.9 ?
H12A C12 C13 H13 . . . . 54.0 ?
H12B C12 C13 C14 . . . . 167.8 ?
H12B C12 C13 C16 . . . . 56.1 ?
H12B C12 C13 H13 . . . . -65.8 ?
C12 C13 C14 C8 . . . . -75.8(4) ?
C12 C13 C14 H14A . . . . 165.4 ?
C12 C13 C14 H14B . . . . 43.0 ?
C16 C13 C14 C8 . . . . 36.9(4) ?
C16 C13 C14 H14A . . . . -81.9 ?
C16 C13 C14 H14B . . . . 155.7 ?
H13 C13 C14 C8 . . . . 157.9 ?
H13 C13 C14 H14A . . . . 39.1 ?
H13 C13 C14 H14B . . . . -83.4 ?
C12 C13 C16 C15 . . . . 77.4(4) ?
C12 C13 C16 O161 . . . . -105.0(6) ?
C14 C13 C16 C15 . . . . -39.7(5) ?
C14 C13 C16 O161 . . . . 137.9(5) ?
H13 C13 C16 C15 . . . . -160.7 ?
H13 C13 C16 O161 . . . . 17.0 ?
C8 C15 C16 C13 . . . . 25.3(5) ?
C8 C15 C16 O161 . . . . -152.4(5) ?
C9 C15 C16 C13 . . . . -37.0(5) ?
C9 C15 C16 O161 . . . . 145.3(5) ?
H15 C15 C16 C13 . . . . 165.4 ?
H15 C15 C16 O161 . . . . -12.3 ?
C4 C19 O21 C2 . . . . 13.4(5) ?
O191 C19 O21 C2 . . . . -168.2(5) ?
C3 O31 C32 O33 . . . . -4.0(7) ?
C3 O31 C32 C34 . . . . 175.6(4) ?
O31 C32 C34 H34A . . . . -59.9 ?
O31 C32 C34 H34B . . . . 60.0 ?
O31 C32 C34 H34C . . . . 180.0 ?
O33 C32 C34 H34D . . . . -57.8 ?
O33 C32 C34 H34E . . . . 57.7 ?
O33 C32 C34 H34F . . . . -179.9 ?
C7 O72 C73 H73A . . . . -58.8 ?
C7 O72 C73 H73B . . . . 58.5 ?
C7 O72 C73 H73C . . . . -179.8 ?
C11 O111 C112 O113 . . . . 2.5(7) ?
C11 O111 C112 C114 . . . . -178.8(4) ?
O111 C112 C114 H114A . . . . -59.8 ?
O111 C112 C114 H114B . . . . 59.9 ?
O111 C112 C114 H114C . . . . -180.0 ?
O113 C112 C114 H114D . . . . -57.9 ?
O113 C112 C114 H114E . . . . 57.8 ?
O113 C112 C114 H114F . . . . 180.0 ?
